data_4342340
loop_
_publ_author_name
'Yeon, Jeongho'
'Smith, Mark D.'
'Morrison, Gregory'
'Zur Loye, Hans-Conrad'

_publ_section_title
;
 Trivalent Cation-Controlled Phase Space of New U(IV) Fluorides, Na3MU6F30
 (M = Al(3+), Ga(3+), Ti(3+), V(3+), Cr(3+), Fe(3+)): Mild Hydrothermal
 Synthesis Including an in Situ Reduction Step, Structures, Optical, and
 Magnetic Properties.
;
_journal_issue 4
_journal_name_full 'Inorganic chemistry'
_journal_page_first 2058
_journal_page_last 2066
_journal_paper_doi 10.1021/ic503034t
_journal_volume 54
_journal_year 2015
_chemical_formula_moiety 'F30 Ga Na3 U6'
_chemical_formula_sum 'F30 Ga Na3 U6'
_chemical_formula_weight 2136.87
_chemical_name_systematic
; 
 ? 
;
_space_group_crystal_system trigonal
_space_group_IT_number 165
_space_group_name_Hall '-P 3 2"c'
_space_group_name_H-M_alt 'P -3 c 1'
_symmetry_space_group_name_Hall '-P 3 2"c'
_symmetry_space_group_name_H-M 'P -3 c 1'
_atom_sites_solution_primary direct
_atom_sites_solution_secondary difmap
_audit_creation_method SHELXL-97
_cell_angle_alpha 90.00
_cell_angle_beta 90.00
_cell_angle_gamma 120.00
_cell_formula_units_Z 2
_cell_length_a 9.84880(10)
_cell_length_b 9.84880(10)
_cell_length_c 12.9757(3)
_cell_measurement_reflns_used 5998
_cell_measurement_temperature 294(2)
_cell_measurement_theta_max 28.2634
_cell_measurement_theta_min 2.3879
_cell_volume 1090.00(3)
_computing_cell_refinement 'SAINT-Plus Version 6.45 (Bruker, 2001)'
_computing_data_collection 'SMART Version 5.631 (Bruker, 2001)'
_computing_data_reduction 'SAINT-Plus Version 6.45 (Bruker, 2001)'
_computing_molecular_graphics various
_computing_publication_material various
_computing_structure_refinement 'SHELXL-2013 (Sheldrick, 2013)'
_computing_structure_solution 'SHELXS97 (Sheldrick, 1997)'
_diffrn_ambient_temperature 294(2)
_diffrn_measured_fraction_theta_full 1.000
_diffrn_measured_fraction_theta_max 1.000
_diffrn_measurement_device_type 'Bruker SMART APEX CCD diffractometer'
_diffrn_measurement_method 'omega and phi scans'
_diffrn_radiation_type MoK\a
_diffrn_radiation_wavelength 0.71073
_diffrn_reflns_av_R_equivalents 0.0368
_diffrn_reflns_av_sigmaI/netI 0.0119
_diffrn_reflns_limit_h_max 13
_diffrn_reflns_limit_h_min -13
_diffrn_reflns_limit_k_max 13
_diffrn_reflns_limit_k_min -13
_diffrn_reflns_limit_l_max 17
_diffrn_reflns_limit_l_min -17
_diffrn_reflns_number 13727
_diffrn_reflns_theta_full 28.27
_diffrn_reflns_theta_max 28.27
_diffrn_reflns_theta_min 2.39
_exptl_absorpt_coefficient_mu 45.925
_exptl_absorpt_correction_T_max 0.1203
_exptl_absorpt_correction_T_min 0.0727
_exptl_absorpt_correction_type multi-scan
_exptl_absorpt_process_details 'SADABS Version 2.05 (Bruker, 2001)'
_exptl_crystal_colour green
_exptl_crystal_density_diffrn 6.511
_exptl_crystal_density_method 'not measured'
_exptl_crystal_description 'trigonal dipyramid'
_exptl_crystal_F_000 1772
_exptl_crystal_size_max 0.12
_exptl_crystal_size_mid 0.08
_exptl_crystal_size_min 0.08
_refine_diff_density_max 2.560
_refine_diff_density_min -1.187
_refine_diff_density_rms 0.269
_refine_ls_extinction_method none
_refine_ls_goodness_of_fit_ref 1.192
_refine_ls_matrix_type full
_refine_ls_number_parameters 62
_refine_ls_number_reflns 913
_refine_ls_number_restraints 0
_refine_ls_restrained_S_all 1.192
_refine_ls_R_factor_all 0.0212
_refine_ls_R_factor_gt 0.0203
_refine_ls_shift/su_max 0.001
_refine_ls_shift/su_mean 0.000
_refine_ls_structure_factor_coef Fsqd
_refine_ls_weighting_details 'calc w=1/[\s^2^(Fo^2^)+(0.0265P)^2^+9.8294P] where P=(Fo^2^+2Fc^2^)/3'
_refine_ls_weighting_scheme calc
_refine_ls_wR_factor_gt 0.0518
_refine_ls_wR_factor_ref 0.0523
_reflns_number_gt 889
_reflns_number_total 913
_reflns_threshold_expression >2sigma(I)
_cod_data_source_file ic503034t_si_002.cif
_cod_data_source_block Na3GaU6F30
_cod_depositor_comments 'Adding full bibliography for 4342339--4342344.cif.'
_cod_database_code 4342340

loop_
_symmetry_equiv_pos_as_xyz
'x, y, z'
'-y, x-y, z'
'-x+y, -x, z'
'y, x, -z+1/2'
'x-y, -y, -z+1/2'
'-x, -x+y, -z+1/2'
'-x, -y, -z'
'y, -x+y, -z'
'x-y, x, -z'
'-y, -x, z-1/2'
'-x+y, y, z-1/2'
'x, x-y, z-1/2'

loop_
_atom_site_label
_atom_site_type_symbol
_atom_site_fract_x
_atom_site_fract_y
_atom_site_fract_z
_atom_site_U_iso_or_equiv
_atom_site_adp_type
_atom_site_occupancy
_atom_site_symmetry_multiplicity
_atom_site_calc_flag
_atom_site_refinement_flags
U1 U 0.67681(2) 0.60039(2) 0.102255(16) 0.00960(10) Uani 1 1 d .
Ga1 Ga 1.0000 1.0000 0.2500 0.0103(3) Uani 1 6 d S
Na1 Na 0.3333 0.6667 0.1646(4) 0.0188(9) Uani 1 3 d S
Na2 Na 1.0000 1.0000 0.0000 0.043(2) Uani 1 6 d S
F1 F 0.5665(5) 0.6978(5) 0.2154(3) 0.0208(8) Uani 1 1 d .
F2 F 0.6927(4) 0.8078(4) 0.0173(3) 0.0161(7) Uani 1 1 d .
F3 F 0.5872(4) 0.4677(4) -0.0518(3) 0.0160(7) Uani 1 1 d .
F4 F 0.9182(5) 1.0967(5) 0.1642(3) 0.0186(8) Uani 1 1 d .
F5 F 0.8296(5) 0.4879(5) 0.1385(3) 0.0205(8) Uani 1 1 d .

loop_
_atom_site_aniso_label
_atom_site_aniso_U_11
_atom_site_aniso_U_22
_atom_site_aniso_U_33
_atom_site_aniso_U_23
_atom_site_aniso_U_13
_atom_site_aniso_U_12
U1 0.01036(13) 0.00829(13) 0.01023(14) 0.00002(7) 0.00042(7) 0.00472(9)
Ga1 0.0097(4) 0.0097(4) 0.0115(7) 0.000 0.000 0.0048(2)
Na1 0.0140(14) 0.0140(14) 0.029(2) 0.000 0.000 0.0070(7)
Na2 0.045(3) 0.045(3) 0.038(5) 0.000 0.000 0.0224(16)
F1 0.020(2) 0.035(2) 0.0141(18) -0.0042(16) -0.0026(14) 0.0194(19)
F2 0.0177(18) 0.0167(18) 0.0179(18) 0.0052(14) 0.0002(14) 0.0116(15)
F3 0.0146(17) 0.0173(19) 0.0155(17) -0.0062(14) 0.0003(14) 0.0075(15)
F4 0.024(2) 0.0186(19) 0.0181(18) 0.0039(15) -0.0025(15) 0.0148(17)
F5 0.022(2) 0.0184(19) 0.027(2) 0.0002(16) 0.0045(16) 0.0143(17)

loop_
_atom_type_symbol
_atom_type_description
_atom_type_scat_dispersion_real
_atom_type_scat_dispersion_imag
_atom_type_scat_source
F F 0.0171 0.0103 'International Tables Vol C Tables 4.2.6.8 and 6.1.1.4'
Na Na 0.0362 0.0249 'International Tables Vol C Tables 4.2.6.8 and 6.1.1.4'
Ga Ga 0.2307 1.6083 'International Tables Vol C Tables 4.2.6.8 and 6.1.1.4'
U U -9.6767 9.6646 'International Tables Vol C Tables 4.2.6.8 and 6.1.1.4'

loop_
_geom_angle_atom_site_label_1
_geom_angle_atom_site_label_2
_geom_angle_atom_site_label_3
_geom_angle
_geom_angle_site_symmetry_1
_geom_angle_site_symmetry_3
F2 U1 F5 143.11(14) . 2_655
F2 U1 F1 76.56(14) . .
F5 U1 F1 96.53(15) 2_655 .
F2 U1 F3 85.59(14) . .
F5 U1 F3 71.91(14) 2_655 .
F1 U1 F3 131.41(13) . .
F2 U1 F5 139.78(14) . .
F5 U1 F5 72.2(2) 2_655 .
F1 U1 F5 128.61(14) . .
F3 U1 F5 93.51(14) . .
F2 U1 F4 73.96(14) . 2_765
F5 U1 F4 141.32(14) 2_655 2_765
F1 U1 F4 79.79(14) . 2_765
F3 U1 F4 137.63(14) . 2_765
F5 U1 F4 80.28(14) . 2_765
F2 U1 F2 71.12(14) . 9_655
F5 U1 F2 124.12(14) 2_655 9_655
F1 U1 F2 139.34(14) . 9_655
F3 U1 F2 70.21(13) . 9_655
F5 U1 F2 70.83(14) . 9_655
F4 U1 F2 68.17(13) 2_765 9_655
F2 U1 F1 129.22(13) . 4
F5 U1 F1 72.89(14) 2_655 4
F1 U1 F1 61.53(17) . 4
F3 U1 F1 143.70(13) . 4
F5 U1 F1 67.30(14) . 4
F4 U1 F1 71.65(14) 2_765 4
F2 U1 F1 125.45(14) 9_655 4
F2 U1 F3 72.45(13) . 7_665
F5 U1 F3 71.44(14) 2_655 7_665
F1 U1 F3 67.89(13) . 7_665
F3 U1 F3 63.67(15) . 7_665
F5 U1 F3 141.59(14) . 7_665
F4 U1 F3 137.61(13) 2_765 7_665
F2 U1 F3 122.20(12) 9_655 7_665
F1 U1 F3 112.35(13) 4 7_665
F2 U1 Na1 67.48(10) . .
F5 U1 Na1 87.22(11) 2_655 .
F1 U1 Na1 32.31(11) . .
F3 U1 Na1 99.12(11) . .
F5 U1 Na1 151.16(12) . .
F4 U1 Na1 106.24(11) 2_765 .
F2 U1 Na1 137.93(11) 9_655 .
F1 U1 Na1 87.75(12) 4 .
F3 U1 Na1 35.97(10) 7_665 .
F2 U1 Na2 42.23(10) . .
F5 U1 Na2 166.86(11) 2_655 .
F1 U1 Na2 96.59(11) . .
F3 U1 Na2 99.59(9) . .
F5 U1 Na2 98.96(10) . .
F4 U1 Na2 41.72(9) 2_765 .
F2 U1 Na2 42.75(9) 9_655 .
F1 U1 Na2 113.25(10) 4 .
F3 U1 Na2 114.39(9) 7_665 .
Na1 U1 Na2 104.30(2) . .
F2 U1 Na1 159.65(10) . 4
F5 U1 Na1 48.42(11) 2_655 4
F1 U1 Na1 85.96(11) . 4
F3 U1 Na1 114.11(10) . 4
F5 U1 Na1 48.53(10) . 4
F4 U1 Na1 92.94(10) 2_765 4
F2 U1 Na1 119.00(10) 9_655 4
F1 U1 Na1 30.47(10) 4 4
F3 U1 Na1 110.67(9) 7_665 4
Na1 U1 Na1 102.67(3) . 4
Na2 U1 Na1 132.225(17) . 4
F4 Ga1 F4 175.6(3) 2_765 6_765
F4 Ga1 F4 94.5(2) 2_765 4
F4 Ga1 F4 88.73(17) 6_765 4
F4 Ga1 F4 88.3(2) 2_765 5_675
F4 Ga1 F4 88.73(17) 6_765 5_675
F4 Ga1 F4 88.73(17) 4 5_675
F4 Ga1 F4 88.73(17) 2_765 .
F4 Ga1 F4 88.3(2) 6_765 .
F4 Ga1 F4 175.6(3) 4 .
F4 Ga1 F4 94.5(2) 5_675 .
F4 Ga1 F4 88.73(17) 2_765 3_675
F4 Ga1 F4 94.5(3) 6_765 3_675
F4 Ga1 F4 88.3(2) 4 3_675
F4 Ga1 F4 175.6(3) 5_675 3_675
F4 Ga1 F4 88.73(17) . 3_675
F4 Ga1 Na2 126.16(12) 2_765 4
F4 Ga1 Na2 53.84(12) 6_765 4
F4 Ga1 Na2 53.84(12) 4 4
F4 Ga1 Na2 53.84(12) 5_675 4
F4 Ga1 Na2 126.16(12) . 4
F4 Ga1 Na2 126.16(12) 3_675 4
F4 Ga1 Na2 53.84(12) 2_765 .
F4 Ga1 Na2 126.16(12) 6_765 .
F4 Ga1 Na2 126.16(12) 4 .
F4 Ga1 Na2 126.16(12) 5_675 .
F4 Ga1 Na2 53.84(12) . .
F4 Ga1 Na2 53.84(12) 3_675 .
Na2 Ga1 Na2 180.0 4 .
F1 Na1 F1 111.85(14) 2_665 3_565
F1 Na1 F1 111.85(14) 2_665 .
F1 Na1 F1 111.85(14) 3_565 .
F1 Na1 F3 88.93(15) 2_665 9
F1 Na1 F3 69.90(14) 3_565 9
F1 Na1 F3 155.1(2) . 9
F1 Na1 F3 69.90(14) 2_665 8_565
F1 Na1 F3 155.1(2) 3_565 8_565
F1 Na1 F3 88.93(15) . 8_565
F3 Na1 F3 85.44(19) 9 8_565
F1 Na1 F3 155.1(2) 2_665 7_665
F1 Na1 F3 88.93(15) 3_565 7_665
F1 Na1 F3 69.90(14) . 7_665
F3 Na1 F3 85.44(19) 9 7_665
F3 Na1 F3 85.44(19) 8_565 7_665
F1 Na1 F5 62.34(16) 2_665 4
F1 Na1 F5 104.4(2) 3_565 4
F1 Na1 F5 57.88(15) . 4
F3 Na1 F5 147.01(15) 9 4
F3 Na1 F5 98.22(13) 8_565 4
F3 Na1 F5 127.47(13) 7_665 4
F1 Na1 F5 57.88(15) 2_665 6_665
F1 Na1 F5 62.34(16) 3_565 6_665
F1 Na1 F5 104.4(2) . 6_665
F3 Na1 F5 98.22(13) 9 6_665
F3 Na1 F5 127.47(13) 8_565 6_665
F3 Na1 F5 147.01(15) 7_665 6_665
F5 Na1 F5 53.79(16) 4 6_665
F1 Na1 F5 104.4(2) 2_665 5_565
F1 Na1 F5 57.88(15) 3_565 5_565
F1 Na1 F5 62.34(16) . 5_565
F3 Na1 F5 127.47(13) 9 5_565
F3 Na1 F5 147.01(15) 8_565 5_565
F3 Na1 F5 98.22(13) 7_665 5_565
F5 Na1 F5 53.79(16) 4 5_565
F5 Na1 F5 53.79(16) 6_665 5_565
F1 Na1 U1 106.97(11) 2_665 3_565
F1 Na1 U1 33.03(11) 3_565 3_565
F1 Na1 U1 136.98(11) . 3_565
F3 Na1 U1 37.27(9) 9 3_565
F3 Na1 U1 122.04(17) 8_565 3_565
F3 Na1 U1 82.65(11) 7_665 3_565
F5 Na1 U1 132.89(14) 4 3_565
F5 Na1 U1 80.97(8) 6_665 3_565
F5 Na1 U1 90.90(8) 5_565 3_565
F1 Na1 U1 33.03(11) 2_665 2_665
F1 Na1 U1 136.98(11) 3_565 2_665
F1 Na1 U1 106.97(11) . 2_665
F3 Na1 U1 82.65(11) 9 2_665
F3 Na1 U1 37.27(9) 8_565 2_665
F3 Na1 U1 122.04(17) 7_665 2_665
F5 Na1 U1 80.97(8) 4 2_665
F5 Na1 U1 90.90(8) 6_665 2_665
F5 Na1 U1 132.89(14) 5_565 2_665
U1 Na1 U1 115.68(5) 3_565 2_665
F1 Na1 U1 136.98(11) 2_665 .
F1 Na1 U1 106.97(11) 3_565 .
F1 Na1 U1 33.03(11) . .
F3 Na1 U1 122.04(17) 9 .
F3 Na1 U1 82.65(11) 8_565 .
F3 Na1 U1 37.27(9) 7_665 .
F5 Na1 U1 90.90(8) 4 .
F5 Na1 U1 132.89(14) 6_665 .
F5 Na1 U1 80.97(8) 5_565 .
U1 Na1 U1 115.68(5) 3_565 .
U1 Na1 U1 115.68(5) 2_665 .
F4 Na2 F4 180.0(2) 3_675 9_655
F4 Na2 F4 60.51(13) 3_675 2_765
F4 Na2 F4 119.49(13) 9_655 2_765
F4 Na2 F4 60.51(13) 3_675 .
F4 Na2 F4 119.49(13) 9_655 .
F4 Na2 F4 60.51(13) 2_765 .
F4 Na2 F4 119.49(13) 3_675 7_775
F4 Na2 F4 60.51(13) 9_655 7_775
F4 Na2 F4 119.49(13) 2_765 7_775
F4 Na2 F4 180.0 . 7_775
F4 Na2 F4 119.49(13) 3_675 8_565
F4 Na2 F4 60.51(13) 9_655 8_565
F4 Na2 F4 180.0 2_765 8_565
F4 Na2 F4 119.49(13) . 8_565
F4 Na2 F4 60.51(13) 7_775 8_565
F4 Na2 F2 104.93(12) 3_675 9_655
F4 Na2 F2 75.07(12) 9_655 9_655
F4 Na2 F2 59.97(11) 2_765 9_655
F4 Na2 F2 116.67(12) . 9_655
F4 Na2 F2 63.33(12) 7_775 9_655
F4 Na2 F2 120.03(11) 8_565 9_655
F4 Na2 F2 120.03(11) 3_675 .
F4 Na2 F2 59.97(11) 9_655 .
F4 Na2 F2 63.33(12) 2_765 .
F4 Na2 F2 75.07(12) . .
F4 Na2 F2 104.93(12) 7_775 .
F4 Na2 F2 116.67(12) 8_565 .
F2 Na2 F2 60.71(2) 9_655 .
F4 Na2 F2 59.97(11) 3_675 7_775
F4 Na2 F2 120.03(11) 9_655 7_775
F4 Na2 F2 116.67(12) 2_765 7_775
F4 Na2 F2 104.93(12) . 7_775
F4 Na2 F2 75.07(12) 7_775 7_775
F4 Na2 F2 63.33(12) 8_565 7_775
F2 Na2 F2 119.29(2) 9_655 7_775
F2 Na2 F2 180.00(15) . 7_775
F4 Na2 F2 75.07(12) 3_675 3_675
F4 Na2 F2 104.93(12) 9_655 3_675
F4 Na2 F2 120.03(11) 2_765 3_675
F4 Na2 F2 63.33(12) . 3_675
F4 Na2 F2 116.67(12) 7_775 3_675
F4 Na2 F2 59.97(11) 8_565 3_675
F2 Na2 F2 180.000(1) 9_655 3_675
F2 Na2 F2 119.29(2) . 3_675
F2 Na2 F2 60.71(2) 7_775 3_675
F4 Na2 F2 63.33(12) 3_675 2_765
F4 Na2 F2 116.67(12) 9_655 2_765
F4 Na2 F2 75.07(12) 2_765 2_765
F4 Na2 F2 120.03(11) . 2_765
F4 Na2 F2 59.97(11) 7_775 2_765
F4 Na2 F2 104.93(12) 8_565 2_765
F2 Na2 F2 60.71(2) 9_655 2_765
F2 Na2 F2 119.29(2) . 2_765
F2 Na2 F2 60.71(2) 7_775 2_765
F2 Na2 F2 119.29(2) 3_675 2_765
F4 Na2 F2 116.67(12) 3_675 8_565
F4 Na2 F2 63.33(12) 9_655 8_565
F4 Na2 F2 104.93(12) 2_765 8_565
F4 Na2 F2 59.97(11) . 8_565
F4 Na2 F2 120.03(11) 7_775 8_565
F4 Na2 F2 75.07(12) 8_565 8_565
F2 Na2 F2 119.29(2) 9_655 8_565
F2 Na2 F2 60.71(2) . 8_565
F2 Na2 F2 119.29(2) 7_775 8_565
F2 Na2 F2 60.71(2) 3_675 8_565
F2 Na2 F2 180.000(1) 2_765 8_565
Na1 F1 U1 114.65(19) . .
Na1 F1 U1 116.7(2) . 4
U1 F1 U1 118.37(17) . 4
U1 F2 U1 152.78(19) . 8_565
U1 F2 Na2 102.98(13) . .
U1 F2 Na2 100.20(13) 8_565 .
U1 F3 Na1 135.71(18) . 7_665
U1 F3 U1 116.33(15) . 7_665
Na1 F3 U1 106.76(15) 7_665 7_665
Ga1 F4 U1 150.3(2) . 3_675
Ga1 F4 Na2 90.58(14) . .
U1 F4 Na2 101.67(14) 3_675 .
U1 F5 U1 152.6(2) 3_665 .
U1 F5 Na1 96.82(13) 3_665 4
U1 F5 Na1 96.03(13) . 4

loop_
_geom_bond_atom_site_label_1
_geom_bond_atom_site_label_2
_geom_bond_distance
_geom_bond_site_symmetry_2
U1 F2 2.257(4) .
U1 F5 2.283(4) 2_655
U1 F1 2.302(4) .
U1 F3 2.309(4) .
U1 F5 2.319(4) .
U1 F4 2.347(4) 2_765
U1 F2 2.360(3) 9_655
U1 F1 2.413(4) 4
U1 F3 2.428(4) 7_665
Ga1 F4 1.887(4) 2_765
Ga1 F4 1.887(4) 6_765
Ga1 F4 1.887(4) 4
Ga1 F4 1.887(4) 5_675
Ga1 F4 1.887(4) .
Ga1 F4 1.887(4) 3_675
Na1 F1 2.257(4) 2_665
Na1 F1 2.257(4) 3_565
Na1 F1 2.257(4) .
Na1 F3 2.355(5) 9
Na1 F3 2.355(5) 8_565
Na1 F3 2.355(5) 7_665
Na1 F5 2.996(6) 4
Na1 F5 2.996(6) 6_665
Na1 F5 2.996(6) 5_565
Na2 F4 2.619(4) 3_675
Na2 F4 2.619(4) 9_655
Na2 F4 2.619(4) 2_765
Na2 F4 2.619(4) .
Na2 F4 2.619(4) 7_775
Na2 F4 2.619(4) 8_565
Na2 F2 2.658(4) 9_655
Na2 F2 2.658(4) .
Na2 F2 2.658(4) 7_775
Na2 F2 2.658(4) 3_675
Na2 F2 2.658(4) 2_765
Na2 F2 2.658(4) 8_565
F1 U1 2.413(4) 4
F2 U1 2.360(3) 8_565
F3 Na1 2.355(5) 7_665
F3 U1 2.428(4) 7_665
F4 U1 2.347(4) 3_675
F5 U1 2.283(4) 3_665
F5 Na1 2.996(6) 4
